data_4025549
loop_
_publ_author_name
'Jian-Min Zhao'
'Qian-Shou Zong'
'Chuan-Feng Chen'

_publ_section_title
;
 Complexation of Triptycene-Based Macrotricyclic Host toward
 (9-Anthracylmethyl)benzylammonium Salt: A Ba2+ Selective Fluorescence
 Probe
;
_journal_name_full 'Journal of Organic Chemistry'
_journal_page_first 5092
_journal_page_last 5098
_journal_paper_doi 10.1021/jo1008355
_journal_volume 75
_journal_year 2010
_chemical_formula_moiety 'C80 H98 Ba2 N2 O20, 2(C2 H3 N), 4(Cl O4)'
_chemical_formula_sum 'C84 H104 Ba2 Cl4 N4 O36'
_chemical_formula_weight 2162.19
_chemical_name_systematic
; 
 ? 
;
_space_group_IT_number 61
_symmetry_cell_setting orthorhombic
_symmetry_space_group_name_Hall '-P 2ac 2ab'
_symmetry_space_group_name_H-M 'P b c a'
_atom_sites_solution_hydrogens geom
_atom_sites_solution_primary direct
_atom_sites_solution_secondary difmap
_audit_creation_method SHELXL-97
_cell_angle_alpha 90.00
_cell_angle_beta 90.00
_cell_angle_gamma 90.00
_cell_formula_units_Z 4
_cell_length_a 21.7455(8)
_cell_length_b 19.1533(8)
_cell_length_c 25.0365(11)
_cell_measurement_reflns_used 1419
_cell_measurement_temperature 173(2)
_cell_measurement_theta_max 27.48
_cell_measurement_theta_min 2.17
_cell_volume 10427.7(7)
_computing_cell_refinement 'CrystalClear (Rigaku Inc., 2008)'
_computing_data_collection 'CrystalClear (Rigaku Inc., 2008)'
_computing_data_reduction 'CrystalClear (Rigaku Inc., 2008)'
_computing_molecular_graphics 'XP in Siemens SHELXTL (Sheldrick, 1994)'
_computing_publication_material 'SHELX97 (Sheldrick, 1997)'
_computing_structure_refinement 'SHELXL-97 (Sheldrick, 1997)'
_computing_structure_solution 'SHELXS-97 (Sheldrick, 1990)'
_diffrn_ambient_temperature 173(2)
_diffrn_measured_fraction_theta_full 0.997
_diffrn_measured_fraction_theta_max 0.997
_diffrn_measurement_device_type 'Saturn724+ CCD'
_diffrn_measurement_method '\w scans at fixed \c = 45\%'
_diffrn_radiation_monochromator graphite
_diffrn_radiation_source 'sealed tube'
_diffrn_radiation_type MoK\a
_diffrn_radiation_wavelength 0.71073
_diffrn_reflns_av_R_equivalents 0.0751
_diffrn_reflns_av_sigmaI/netI 0.0456
_diffrn_reflns_limit_h_max 27
_diffrn_reflns_limit_h_min -27
_diffrn_reflns_limit_k_max 22
_diffrn_reflns_limit_k_min -24
_diffrn_reflns_limit_l_max 32
_diffrn_reflns_limit_l_min -31
_diffrn_reflns_number 73639
_diffrn_reflns_theta_full 27.09
_diffrn_reflns_theta_max 27.09
_diffrn_reflns_theta_min 1.63
_exptl_absorpt_coefficient_mu 0.932
_exptl_absorpt_correction_T_max 0.8356
_exptl_absorpt_correction_T_min 0.7363
_exptl_absorpt_correction_type numerical
_exptl_absorpt_process_details 'CrystalClear (Rigaku Inc., 2008)'
_exptl_crystal_colour colorless
_exptl_crystal_density_diffrn 1.377
_exptl_crystal_density_method 'not measured'
_exptl_crystal_description block
_exptl_crystal_F_000 4416
_exptl_crystal_size_max 0.35
_exptl_crystal_size_mid 0.25
_exptl_crystal_size_min 0.20
_refine_diff_density_max 1.473
_refine_diff_density_min -1.054
_refine_diff_density_rms 0.146
_refine_ls_extinction_method none
_refine_ls_goodness_of_fit_ref 1.168
_refine_ls_hydrogen_treatment constr
_refine_ls_matrix_type full
_refine_ls_number_parameters 590
_refine_ls_number_reflns 11442
_refine_ls_number_restraints 0
_refine_ls_restrained_S_all 1.168
_refine_ls_R_factor_all 0.0952
_refine_ls_R_factor_gt 0.0818
_refine_ls_shift/su_max 0.001
_refine_ls_shift/su_mean 0.000
_refine_ls_structure_factor_coef Fsqd
_refine_ls_weighting_details 'calc w=1/[\s^2^(Fo^2^)+(0.1121P)^2^+29.0969P] where P=(Fo^2^+2Fc^2^)/3'
_refine_ls_weighting_scheme calc
_refine_ls_wR_factor_gt 0.2298
_refine_ls_wR_factor_ref 0.2395
_reflns_number_gt 9834
_reflns_number_total 11442
_reflns_threshold_expression >2sigma(I)
_cod_data_source_file jo1008355_si_004.cif
_cod_data_source_block a
_cod_database_code 4025549

loop_
_symmetry_equiv_pos_as_xyz
'x, y, z'
'-x+1/2, -y, z+1/2'
'-x, y+1/2, -z+1/2'
'x+1/2, -y+1/2, -z'
'-x, -y, -z'
'x-1/2, y, -z-1/2'
'x, -y-1/2, z-1/2'
'-x-1/2, y-1/2, z'

loop_
_atom_site_label
_atom_site_type_symbol
_atom_site_fract_x
_atom_site_fract_y
_atom_site_fract_z
_atom_site_U_iso_or_equiv
_atom_site_adp_type
_atom_site_occupancy
_atom_site_symmetry_multiplicity
_atom_site_calc_flag
_atom_site_refinement_flags
_atom_site_disorder_assembly
_atom_site_disorder_group
Ba1 Ba 0.175646(15) 0.604046(19) 0.329846(15) 0.03769(15) Uani 1 1 d . . .
Cl1 Cl -0.10360(11) 0.72273(13) 0.80715(8) 0.0702(6) Uani 1 1 d . . .
Cl2 Cl -0.15096(10) 0.10293(13) 0.47195(8) 0.0719(6) Uani 1 1 d . . .
O1 O 0.14120(19) 0.4615(2) 0.31246(16) 0.0399(9) Uani 1 1 d . . .
O2 O 0.2036(2) 0.5366(3) 0.23261(18) 0.0537(12) Uani 1 1 d . . .
O3 O 0.1695(2) 0.6762(3) 0.2302(2) 0.0558(13) Uani 1 1 d . . .
O4 O 0.0630(2) 0.6223(3) 0.27026(19) 0.0517(11) Uani 1 1 d . . .
O5 O 0.05607(17) 0.5592(2) 0.37183(16) 0.0383(9) Uani 1 1 d . . .
O6 O 0.22460(17) 0.4893(2) 0.38965(17) 0.0382(9) Uani 1 1 d . . .
O7 O 0.3068(2) 0.5472(3) 0.32374(19) 0.0562(13) Uani 1 1 d . . .
O8 O 0.2805(2) 0.6898(3) 0.3190(2) 0.0605(14) Uani 1 1 d . . .
O9 O 0.2293(2) 0.6799(2) 0.41619(19) 0.0482(11) Uani 1 1 d . . .
O10 O 0.13601(17) 0.5865(2) 0.44306(17) 0.0383(9) Uani 1 1 d . . .
O11 O -0.1485(8) 0.6838(9) 0.8231(5) 0.256(11) Uani 1 1 d . . .
O12 O -0.0586(5) 0.7362(7) 0.8420(4) 0.162(5) Uani 1 1 d . . .
O13 O -0.1306(6) 0.7918(10) 0.8063(4) 0.214(8) Uani 1 1 d . . .
O14 O -0.0843(3) 0.7118(4) 0.7548(2) 0.0857(19) Uani 1 1 d . . .
O15 O -0.1165(5) 0.1266(5) 0.4294(4) 0.129(3) Uani 1 1 d . . .
O16 O -0.1954(3) 0.0556(4) 0.4562(3) 0.099(2) Uani 1 1 d . . .
O17 O -0.1063(4) 0.0629(4) 0.5062(3) 0.101(2) Uani 1 1 d . . .
O18 O -0.1755(3) 0.1527(3) 0.5069(3) 0.087(2) Uani 1 1 d . . .
N1 N 0.1083(3) 0.7273(4) 0.3642(3) 0.0625(16) Uani 1 1 d . . .
N2 N -0.0038(5) 0.5529(9) 0.1643(4) 0.140(5) Uani 1 1 d . . .
C1 C 0.1373(3) 0.4255(3) 0.3614(2) 0.0371(12) Uani 1 1 d . . .
C2 C 0.1796(2) 0.4402(3) 0.4014(2) 0.0365(12) Uani 1 1 d . . .
C3 C 0.1737(3) 0.4093(3) 0.4514(3) 0.0368(13) Uani 1 1 d . . .
H3A H 0.2032 0.4184 0.4785 0.044 Uiso 1 1 calc R . .
C4 C 0.1259(2) 0.3667(3) 0.4613(2) 0.0335(11) Uani 1 1 d . . .
C5 C 0.0814(3) 0.3520(3) 0.4213(2) 0.0368(12) Uani 1 1 d . . .
C6 C 0.0883(3) 0.3807(3) 0.3710(2) 0.0369(12) Uani 1 1 d . . .
H6A H 0.0599 0.3699 0.3434 0.044 Uiso 1 1 calc R . .
C7 C 0.1115(3) 0.3319(3) 0.5157(2) 0.0399(13) Uani 1 1 d . . .
C8 C 0.1589(3) 0.3482(4) 0.5583(3) 0.0499(16) Uani 1 1 d . . .
H8A H 0.1986 0.3283 0.5480 0.075 Uiso 1 1 calc R . .
H8B H 0.1458 0.3280 0.5924 0.075 Uiso 1 1 calc R . .
H8C H 0.1629 0.3990 0.5622 0.075 Uiso 1 1 calc R . .
C9 C 0.1036(3) 0.2552(4) 0.5032(3) 0.0471(15) Uani 1 1 d . . .
C10 C 0.1351(3) 0.2002(4) 0.5287(3) 0.0583(19) Uani 1 1 d . . .
H10A H 0.1641 0.2091 0.5563 0.070 Uiso 1 1 calc R . .
C11 C 0.1224(4) 0.1325(4) 0.5121(4) 0.072(3) Uani 1 1 d . . .
H11A H 0.1445 0.0950 0.5280 0.086 Uiso 1 1 calc R . .
C12 C 0.0796(4) 0.1175(4) 0.4742(4) 0.066(2) Uani 1 1 d . . .
H12A H 0.0714 0.0703 0.4650 0.079 Uiso 1 1 calc R . .
C13 C 0.0480(4) 0.1706(4) 0.4489(3) 0.0551(17) Uani 1 1 d . . .
H13A H 0.0181 0.1603 0.4223 0.066 Uiso 1 1 calc R . .
C14 C 0.1816(4) 0.4273(4) 0.2747(3) 0.0581(19) Uani 1 1 d . . .
H14A H 0.1679 0.3787 0.2683 0.070 Uiso 1 1 calc R . .
H14B H 0.2243 0.4262 0.2886 0.070 Uiso 1 1 calc R . .
C15 C 0.1788(5) 0.4688(5) 0.2237(3) 0.070(2) Uani 1 1 d . . .
H15A H 0.2026 0.4447 0.1954 0.083 Uiso 1 1 calc R . .
H15B H 0.1356 0.4727 0.2116 0.083 Uiso 1 1 calc R . .
C16 C 0.2093(5) 0.5746(5) 0.1827(3) 0.071(2) Uani 1 1 d . . .
H16A H 0.1719 0.5680 0.1607 0.085 Uiso 1 1 calc R . .
H16B H 0.2451 0.5572 0.1622 0.085 Uiso 1 1 calc R . .
C17 C 0.2176(4) 0.6507(4) 0.1958(3) 0.0606(19) Uani 1 1 d . . .
H17A H 0.2579 0.6574 0.2136 0.073 Uiso 1 1 calc R . .
H17B H 0.2178 0.6782 0.1623 0.073 Uiso 1 1 calc R . .
C18 C 0.1122(3) 0.6881(5) 0.2021(3) 0.066(2) Uani 1 1 d . . .
H18A H 0.1057 0.6509 0.1752 0.079 Uiso 1 1 calc R . .
H18B H 0.1138 0.7335 0.1832 0.079 Uiso 1 1 calc R . .
C19 C 0.0611(4) 0.6882(5) 0.2406(3) 0.067(2) Uani 1 1 d . . .
H19A H 0.0652 0.7281 0.2654 0.080 Uiso 1 1 calc R . .
H19B H 0.0214 0.6927 0.2215 0.080 Uiso 1 1 calc R . .
C20 C 0.0050(3) 0.6069(4) 0.2941(3) 0.0568(19) Uani 1 1 d . . .
H20A H -0.0261 0.5968 0.2662 0.068 Uiso 1 1 calc R . .
H20B H -0.0095 0.6471 0.3156 0.068 Uiso 1 1 calc R . .
C21 C 0.0141(3) 0.5451(4) 0.3287(2) 0.0454(15) Uani 1 1 d . . .
H21A H -0.0261 0.5304 0.3436 0.054 Uiso 1 1 calc R . .
H21B H 0.0302 0.5060 0.3069 0.054 Uiso 1 1 calc R . .
C22 C 0.2867(3) 0.4645(4) 0.3902(3) 0.0533(18) Uani 1 1 d . . .
H22A H 0.2914 0.4248 0.3652 0.064 Uiso 1 1 calc R . .
H22B H 0.2980 0.4485 0.4265 0.064 Uiso 1 1 calc R . .
C23 C 0.3266(3) 0.5233(4) 0.3737(3) 0.0512(17) Uani 1 1 d . . .
H23A H 0.3242 0.5615 0.4002 0.061 Uiso 1 1 calc R . .
H23B H 0.3699 0.5076 0.3714 0.061 Uiso 1 1 calc R . .
C24 C 0.3481(3) 0.5968(5) 0.3007(4) 0.070(3) Uani 1 1 d . . .
H24A H 0.3398 0.6000 0.2619 0.084 Uiso 1 1 calc R . .
H24B H 0.3908 0.5798 0.3053 0.084 Uiso 1 1 calc R . .
C25 C 0.3431(3) 0.6680(5) 0.3245(4) 0.068(2) Uani 1 1 d . . .
H25A H 0.3549 0.6668 0.3627 0.082 Uiso 1 1 calc R . .
H25B H 0.3708 0.7009 0.3057 0.082 Uiso 1 1 calc R . .
C26 C 0.2677(4) 0.7531(5) 0.3478(4) 0.076(3) Uani 1 1 d . . .
H26A H 0.2280 0.7726 0.3355 0.091 Uiso 1 1 calc R . .
H26B H 0.3002 0.7879 0.3399 0.091 Uiso 1 1 calc R . .
C27 C 0.2648(4) 0.7413(4) 0.4068(4) 0.067(2) Uani 1 1 d . . .
H27A H 0.3068 0.7353 0.4214 0.081 Uiso 1 1 calc R . .
H27B H 0.2455 0.7819 0.4246 0.081 Uiso 1 1 calc R . .
C28 C 0.2091(3) 0.6747(4) 0.4708(3) 0.0548(18) Uani 1 1 d . . .
H28A H 0.1762 0.7093 0.4778 0.066 Uiso 1 1 calc R . .
H28B H 0.2438 0.6844 0.4953 0.066 Uiso 1 1 calc R . .
C29 C 0.1852(3) 0.6024(3) 0.4801(3) 0.0447(15) Uani 1 1 d . . .
H29A H 0.2190 0.5684 0.4754 0.054 Uiso 1 1 calc R . .
H29B H 0.1698 0.5985 0.5172 0.054 Uiso 1 1 calc R . .
C30 C 0.0766(3) 0.6068(3) 0.4558(2) 0.0364(12) Uani 1 1 d . . .
C31 C 0.0588(2) 0.6397(3) 0.5035(2) 0.0357(12) Uani 1 1 d . . .
H31A H 0.0883 0.6497 0.5304 0.043 Uiso 1 1 calc R . .
C32 C -0.0024(3) 0.6573(3) 0.5108(2) 0.0346(12) Uani 1 1 d . . .
C33 C -0.0453(2) 0.6431(3) 0.4713(2) 0.0358(12) Uani 1 1 d . . .
C34 C -0.0283(3) 0.6108(3) 0.4244(3) 0.0395(13) Uani 1 1 d . . .
H34A H -0.0578 0.6014 0.3975 0.047 Uiso 1 1 calc R . .
C35 C 0.0329(3) 0.5921(3) 0.4173(2) 0.0378(13) Uani 1 1 d . . .
C36 C -0.0291(3) 0.6956(3) 0.5597(2) 0.0386(13) Uani 1 1 d . . .
C37 C 0.0182(3) 0.7105(4) 0.6034(3) 0.0467(15) Uani 1 1 d . . .
H37A H -0.0024 0.7320 0.6341 0.070 Uiso 1 1 calc R . .
H37B H 0.0496 0.7424 0.5896 0.070 Uiso 1 1 calc R . .
H37C H 0.0376 0.6667 0.6145 0.070 Uiso 1 1 calc R . .
C38 C -0.0607(3) 0.7595(3) 0.5368(3) 0.0465(15) Uani 1 1 d . . .
C39 C 0.0406(4) 0.8075(4) 0.4245(4) 0.074(2) Uani 1 1 d . . .
H39A H 0.0058 0.7805 0.4382 0.112 Uiso 1 1 calc R . .
H39B H 0.0253 0.8469 0.4034 0.112 Uiso 1 1 calc R . .
H39C H 0.0650 0.8251 0.4546 0.112 Uiso 1 1 calc R . .
C40 C 0.0798(3) 0.7620(4) 0.3903(3) 0.0576(18) Uani 1 1 d . . .
C41 C 0.0504(8) 0.4712(7) 0.0997(6) 0.157(7) Uani 1 1 d . . .
H41A H 0.0547 0.4249 0.1160 0.235 Uiso 1 1 calc R . .
H41B H 0.0913 0.4908 0.0927 0.235 Uiso 1 1 calc R . .
H41C H 0.0278 0.4671 0.0660 0.235 Uiso 1 1 calc R . .
C42 C 0.0183(5) 0.5152(6) 0.1345(4) 0.090(3) Uani 1 1 d . . .

loop_
_atom_site_aniso_label
_atom_site_aniso_U_11
_atom_site_aniso_U_22
_atom_site_aniso_U_33
_atom_site_aniso_U_23
_atom_site_aniso_U_13
_atom_site_aniso_U_12
Ba1 0.0285(2) 0.0401(2) 0.0445(2) 0.00450(15) -0.00184(13) -0.00076(13)
Cl1 0.0727(13) 0.0801(14) 0.0579(11) -0.0020(10) -0.0075(10) -0.0258(11)
Cl2 0.0546(11) 0.1042(17) 0.0568(11) -0.0213(11) 0.0120(9) -0.0086(10)
O1 0.035(2) 0.045(2) 0.040(2) -0.0007(18) 0.0026(17) 0.0007(18)
O2 0.064(3) 0.054(3) 0.044(2) 0.017(2) 0.006(2) -0.003(2)
O3 0.044(3) 0.066(3) 0.057(3) 0.021(2) -0.004(2) -0.002(2)
O4 0.035(2) 0.072(3) 0.048(3) 0.008(2) -0.0038(19) 0.005(2)
O5 0.0273(19) 0.048(2) 0.040(2) -0.0069(18) 0.0038(16) -0.0021(17)
O6 0.0278(19) 0.034(2) 0.052(2) 0.0031(18) 0.0034(17) 0.0000(16)
O7 0.034(2) 0.079(4) 0.056(3) 0.021(2) 0.002(2) -0.007(2)
O8 0.045(3) 0.067(3) 0.070(3) 0.020(3) -0.002(2) -0.013(2)
O9 0.039(2) 0.045(2) 0.061(3) -0.005(2) -0.004(2) -0.0096(19)
O10 0.0231(18) 0.039(2) 0.052(2) -0.0061(18) -0.0021(17) -0.0009(16)
O11 0.318(18) 0.305(19) 0.146(10) -0.123(11) 0.117(11) -0.238(17)
O12 0.128(8) 0.273(14) 0.086(5) 0.017(7) -0.048(5) -0.074(9)
O13 0.162(11) 0.36(2) 0.117(8) 0.001(10) -0.008(8) 0.147(13)
O14 0.098(5) 0.093(5) 0.067(4) 0.012(3) 0.011(4) 0.018(4)
O15 0.146(8) 0.127(7) 0.114(6) 0.015(5) 0.076(6) -0.006(6)
O16 0.075(4) 0.119(6) 0.103(5) -0.035(5) -0.016(4) -0.011(4)
O17 0.096(5) 0.112(6) 0.095(5) -0.005(4) -0.023(4) 0.019(4)
O18 0.094(5) 0.069(4) 0.097(5) -0.021(4) 0.031(4) 0.006(3)
N1 0.052(4) 0.068(4) 0.067(4) -0.003(3) -0.002(3) 0.012(3)
N2 0.082(7) 0.252(16) 0.086(7) -0.062(9) 0.000(5) 0.018(9)
C1 0.039(3) 0.036(3) 0.036(3) -0.002(2) -0.002(2) 0.005(2)
C2 0.028(3) 0.034(3) 0.047(3) 0.005(2) 0.005(2) 0.003(2)
C3 0.031(3) 0.031(3) 0.049(3) -0.001(2) 0.001(2) 0.003(2)
C4 0.025(2) 0.037(3) 0.038(3) 0.002(2) 0.006(2) 0.005(2)
C5 0.037(3) 0.031(3) 0.043(3) -0.004(2) 0.004(2) 0.004(2)
C6 0.036(3) 0.037(3) 0.037(3) -0.008(2) 0.001(2) -0.003(2)
C7 0.031(3) 0.048(3) 0.041(3) 0.006(3) 0.004(2) -0.003(2)
C8 0.031(3) 0.072(5) 0.048(4) 0.010(3) 0.002(3) 0.003(3)
C9 0.028(3) 0.049(4) 0.064(4) 0.008(3) 0.010(3) 0.008(3)
C10 0.039(3) 0.054(4) 0.082(5) 0.019(4) 0.020(3) 0.009(3)
C11 0.053(4) 0.036(4) 0.127(8) 0.020(4) 0.034(5) 0.012(3)
C12 0.059(5) 0.041(4) 0.098(7) 0.000(4) 0.031(5) 0.006(3)
C13 0.057(4) 0.043(4) 0.066(4) -0.006(3) 0.011(3) -0.002(3)
C14 0.077(5) 0.047(4) 0.050(4) 0.004(3) 0.014(4) 0.003(4)
C15 0.098(7) 0.072(5) 0.039(4) 0.000(4) 0.009(4) -0.009(5)
C16 0.085(6) 0.069(5) 0.058(5) 0.018(4) 0.009(4) 0.001(5)
C17 0.059(4) 0.061(5) 0.061(5) 0.025(4) 0.009(4) -0.002(4)
C18 0.045(4) 0.094(6) 0.060(5) 0.012(4) -0.006(3) 0.012(4)
C19 0.053(4) 0.076(5) 0.072(5) 0.028(4) -0.012(4) 0.007(4)
C20 0.036(3) 0.080(5) 0.055(4) 0.000(4) -0.005(3) 0.005(3)
C21 0.026(3) 0.066(4) 0.044(3) -0.013(3) -0.004(2) -0.012(3)
C22 0.027(3) 0.055(4) 0.077(5) 0.023(4) 0.005(3) 0.005(3)
C23 0.027(3) 0.067(5) 0.059(4) 0.011(4) 0.000(3) -0.005(3)
C24 0.032(3) 0.091(6) 0.087(6) 0.037(5) 0.007(4) -0.001(4)
C25 0.028(3) 0.082(6) 0.095(6) 0.030(5) 0.004(4) -0.014(4)
C26 0.067(5) 0.057(5) 0.104(7) 0.024(5) -0.010(5) -0.015(4)
C27 0.060(5) 0.053(4) 0.089(6) -0.001(4) -0.016(4) -0.026(4)
C28 0.040(3) 0.060(4) 0.064(4) -0.016(4) -0.014(3) -0.009(3)
C29 0.032(3) 0.051(4) 0.051(4) 0.000(3) -0.006(3) 0.005(3)
C30 0.026(3) 0.038(3) 0.045(3) 0.004(2) 0.000(2) 0.004(2)
C31 0.027(3) 0.037(3) 0.043(3) -0.008(2) -0.001(2) -0.003(2)
C32 0.030(3) 0.032(3) 0.041(3) 0.001(2) 0.004(2) 0.003(2)
C33 0.027(3) 0.035(3) 0.046(3) 0.011(2) -0.004(2) 0.003(2)
C34 0.026(3) 0.049(3) 0.044(3) 0.007(3) -0.005(2) 0.002(2)
C35 0.028(3) 0.044(3) 0.041(3) -0.002(2) 0.001(2) 0.006(2)
C36 0.027(3) 0.038(3) 0.050(3) -0.004(3) 0.003(2) -0.001(2)
C37 0.037(3) 0.049(4) 0.054(4) -0.013(3) 0.002(3) -0.007(3)
C38 0.042(3) 0.034(3) 0.064(4) 0.001(3) 0.016(3) 0.001(3)
C39 0.067(5) 0.060(5) 0.095(7) -0.012(5) 0.003(5) 0.010(4)
C40 0.049(4) 0.053(4) 0.071(5) 0.011(4) -0.014(4) 0.002(3)
C41 0.225(18) 0.114(10) 0.132(11) -0.066(9) 0.099(12) -0.068(11)
C42 0.068(6) 0.126(9) 0.076(6) -0.033(6) 0.010(5) -0.007(6)

loop_
_atom_type_symbol
_atom_type_description
_atom_type_scat_dispersion_real
_atom_type_scat_dispersion_imag
_atom_type_scat_source
C C 0.0033 0.0016 'International Tables Vol C Tables 4.2.6.8 and 6.1.1.4'
H H 0.0000 0.0000 'International Tables Vol C Tables 4.2.6.8 and 6.1.1.4'
N N 0.0061 0.0033 'International Tables Vol C Tables 4.2.6.8 and 6.1.1.4'
O O 0.0106 0.0060 'International Tables Vol C Tables 4.2.6.8 and 6.1.1.4'
Cl Cl 0.1484 0.1585 'International Tables Vol C Tables 4.2.6.8 and 6.1.1.4'
Ba Ba -0.3244 2.2819 'International Tables Vol C Tables 4.2.6.8 and 6.1.1.4'

loop_
_geom_angle_atom_site_label_1
_geom_angle_atom_site_label_2
_geom_angle_atom_site_label_3
_geom_angle
_geom_angle_site_symmetry_1
_geom_angle_site_symmetry_3
_geom_angle_publ_flag
O2 Ba1 O8 90.53(16) . . ?
O2 Ba1 O3 58.55(15) . . ?
O8 Ba1 O3 70.86(14) . . ?
O2 Ba1 O9 142.96(14) . . ?
O8 Ba1 O9 56.39(15) . . ?
O3 Ba1 O9 115.74(15) . . ?
O2 Ba1 O1 59.26(12) . . ?
O8 Ba1 O1 138.67(15) . . ?
O3 Ba1 O1 108.45(14) . . ?
O9 Ba1 O1 135.02(13) . . ?
O2 Ba1 O6 91.10(13) . . ?
O8 Ba1 O6 101.34(13) . . ?
O3 Ba1 O6 147.73(14) . . ?
O9 Ba1 O6 80.98(12) . . ?
O1 Ba1 O6 56.30(12) . . ?
O2 Ba1 O4 78.04(15) . . ?
O8 Ba1 O4 124.39(15) . . ?
O3 Ba1 O4 56.68(13) . . ?
O9 Ba1 O4 132.53(14) . . ?
O1 Ba1 O4 79.35(14) . . ?
O6 Ba1 O4 132.65(13) . . ?
O2 Ba1 N1 137.31(17) . . ?
O8 Ba1 N1 87.89(18) . . ?
O3 Ba1 N1 80.88(18) . . ?
O9 Ba1 N1 64.46(16) . . ?
O1 Ba1 N1 133.38(16) . . ?
O6 Ba1 N1 130.97(16) . . ?
O4 Ba1 N1 68.11(17) . . ?
O2 Ba1 O5 111.47(13) . . ?
O8 Ba1 O5 157.05(15) . . ?
O3 Ba1 O5 114.41(12) . . ?
O9 Ba1 O5 103.90(12) . . ?
O1 Ba1 O5 62.84(11) . . ?
O6 Ba1 O5 85.26(11) . . ?
O4 Ba1 O5 57.91(13) . . ?
N1 Ba1 O5 71.65(16) . . ?
O2 Ba1 O10 146.16(12) . . ?
O8 Ba1 O10 113.00(13) . . ?
O3 Ba1 O10 150.65(13) . . ?
O9 Ba1 O10 57.02(12) . . ?
O1 Ba1 O10 87.79(11) . . ?
O6 Ba1 O10 61.59(11) . . ?
O4 Ba1 O10 105.02(12) . . ?
N1 Ba1 O10 70.43(16) . . ?
O5 Ba1 O10 50.95(11) . . ?
O2 Ba1 O7 65.97(15) . . ?
O8 Ba1 O7 56.54(15) . . ?
O3 Ba1 O7 99.93(13) . . ?
O9 Ba1 O7 80.66(14) . . ?
O1 Ba1 O7 84.08(14) . . ?
O6 Ba1 O7 53.57(12) . . ?
O4 Ba1 O7 143.94(14) . . ?
N1 Ba1 O7 140.71(17) . . ?
O5 Ba1 O7 137.80(13) . . ?
O10 Ba1 O7 106.09(12) . . ?
O11 Cl1 O12 117.6(9) . . ?
O11 Cl1 O14 115.7(6) . . ?
O12 Cl1 O14 115.0(6) . . ?
O11 Cl1 O13 103.0(12) . . ?
O12 Cl1 O13 97.5(9) . . ?
O14 Cl1 O13 104.2(6) . . ?
O15 Cl2 O16 111.9(6) . . ?
O15 Cl2 O18 117.8(5) . . ?
O16 Cl2 O18 111.0(5) . . ?
O15 Cl2 O17 104.9(6) . . ?
O16 Cl2 O17 106.2(5) . . ?
O18 Cl2 O17 103.8(5) . . ?
C1 O1 C14 112.5(5) . . ?
C1 O1 Ba1 110.5(3) . . ?
C14 O1 Ba1 111.8(4) . . ?
C15 O2 C16 110.8(6) . . ?
C15 O2 Ba1 118.1(4) . . ?
C16 O2 Ba1 122.1(5) . . ?
C17 O3 C18 112.8(6) . . ?
C17 O3 Ba1 108.9(4) . . ?
C18 O3 Ba1 122.8(4) . . ?
C20 O4 C19 111.4(5) . . ?
C20 O4 Ba1 120.6(4) . . ?
C19 O4 Ba1 112.9(4) . . ?
C35 O5 C21 117.9(4) . . ?
C35 O5 Ba1 118.7(3) . . ?
C21 O5 Ba1 110.4(3) . . ?
C2 O6 C22 116.0(4) . . ?
C2 O6 Ba1 111.6(3) . . ?
C22 O6 Ba1 127.6(3) . . ?
C23 O7 C24 112.6(6) . . ?
C23 O7 Ba1 111.1(4) . . ?
C24 O7 Ba1 111.7(4) . . ?
C25 O8 C26 112.4(7) . . ?
C25 O8 Ba1 126.2(5) . . ?
C26 O8 Ba1 106.6(4) . . ?
C27 O9 C28 112.3(6) . . ?
C27 O9 Ba1 121.1(4) . . ?
C28 O9 Ba1 123.9(3) . . ?
C30 O10 C29 118.8(5) . . ?
C30 O10 Ba1 117.2(3) . . ?
C29 O10 Ba1 111.8(3) . . ?
C40 N1 Ba1 158.9(6) . . ?
C6 C1 C2 120.6(5) . . ?
C6 C1 O1 120.0(5) . . ?
C2 C1 O1 119.1(5) . . ?
O6 C2 C1 116.9(5) . . ?
O6 C2 C3 123.0(5) . . ?
C1 C2 C3 120.0(5) . . ?
C4 C3 C2 119.8(6) . . ?
C4 C3 H3A 120.1 . . ?
C2 C3 H3A 120.1 . . ?
C3 C4 C5 121.1(5) . . ?
C3 C4 C7 125.5(5) . . ?
C5 C4 C7 113.3(5) . . ?
C6 C5 C4 119.3(5) . . ?
C6 C5 C36 126.9(5) . 5_566 ?
C4 C5 C36 113.9(5) . 5_566 ?
C5 C6 C1 119.2(5) . . ?
C5 C6 H6A 120.4 . . ?
C1 C6 H6A 120.4 . . ?
C9 C7 C8 115.0(6) . . ?
C9 C7 C4 105.0(5) . . ?
C8 C7 C4 113.1(5) . . ?
C9 C7 C33 103.7(5) . 5_566 ?
C8 C7 C33 114.8(5) . 5_566 ?
C4 C7 C33 103.9(5) . 5_566 ?
C7 C8 H8A 109.5 . . ?
C7 C8 H8B 109.5 . . ?
H8A C8 H8B 109.5 . . ?
C7 C8 H8C 109.5 . . ?
H8A C8 H8C 109.5 . . ?
H8B C8 H8C 109.5 . . ?
C38 C9 C10 119.9(7) 5_566 . ?
C38 C9 C7 114.8(6) 5_566 . ?
C10 C9 C7 125.3(7) . . ?
C11 C10 C9 117.8(8) . . ?
C11 C10 H10A 121.1 . . ?
C9 C10 H10A 121.1 . . ?
C12 C11 C10 122.8(8) . . ?
C12 C11 H11A 118.6 . . ?
C10 C11 H11A 118.6 . . ?
C11 C12 C13 120.4(8) . . ?
C11 C12 H12A 119.8 . . ?
C13 C12 H12A 119.8 . . ?
C12 C13 C38 118.9(8) . 5_566 ?
C12 C13 H13A 120.5 . . ?
C38 C13 H13A 120.5 5_566 . ?
O1 C14 C15 106.8(6) . . ?
O1 C14 H14A 110.4 . . ?
C15 C14 H14A 110.4 . . ?
O1 C14 H14B 110.4 . . ?
C15 C14 H14B 110.4 . . ?
H14A C14 H14B 108.6 . . ?
O2 C15 C14 109.5(6) . . ?
O2 C15 H15A 109.8 . . ?
C14 C15 H15A 109.8 . . ?
O2 C15 H15B 109.8 . . ?
C14 C15 H15B 109.8 . . ?
H15A C15 H15B 108.2 . . ?
O2 C16 C17 108.0(7) . . ?
O2 C16 H16A 110.1 . . ?
C17 C16 H16A 110.1 . . ?
O2 C16 H16B 110.1 . . ?
C17 C16 H16B 110.1 . . ?
H16A C16 H16B 108.4 . . ?
O3 C17 C16 111.8(6) . . ?
O3 C17 H17A 109.3 . . ?
C16 C17 H17A 109.3 . . ?
O3 C17 H17B 109.3 . . ?
C16 C17 H17B 109.3 . . ?
H17A C17 H17B 107.9 . . ?
O3 C18 C19 109.4(6) . . ?
O3 C18 H18A 109.8 . . ?
C19 C18 H18A 109.8 . . ?
O3 C18 H18B 109.8 . . ?
C19 C18 H18B 109.8 . . ?
H18A C18 H18B 108.2 . . ?
O4 C19 C18 108.1(7) . . ?
O4 C19 H19A 110.1 . . ?
C18 C19 H19A 110.1 . . ?
O4 C19 H19B 110.1 . . ?
C18 C19 H19B 110.1 . . ?
H19A C19 H19B 108.4 . . ?
O4 C20 C21 107.0(5) . . ?
O4 C20 H20A 110.3 . . ?
C21 C20 H20A 110.3 . . ?
O4 C20 H20B 110.3 . . ?
C21 C20 H20B 110.3 . . ?
H20A C20 H20B 108.6 . . ?
O5 C21 C20 111.9(6) . . ?
O5 C21 H21A 109.2 . . ?
C20 C21 H21A 109.2 . . ?
O5 C21 H21B 109.2 . . ?
C20 C21 H21B 109.2 . . ?
H21A C21 H21B 107.9 . . ?
O6 C22 C23 107.3(5) . . ?
O6 C22 H22A 110.2 . . ?
C23 C22 H22A 110.2 . . ?
O6 C22 H22B 110.2 . . ?
C23 C22 H22B 110.2 . . ?
H22A C22 H22B 108.5 . . ?
O7 C23 C22 108.5(6) . . ?
O7 C23 H23A 110.0 . . ?
C22 C23 H23A 110.0 . . ?
O7 C23 H23B 110.0 . . ?
C22 C23 H23B 110.0 . . ?
H23A C23 H23B 108.4 . . ?
O7 C24 C25 113.6(7) . . ?
O7 C24 H24A 108.8 . . ?
C25 C24 H24A 108.8 . . ?
O7 C24 H24B 108.8 . . ?
C25 C24 H24B 108.8 . . ?
H24A C24 H24B 107.7 . . ?
O8 C25 C24 107.2(7) . . ?
O8 C25 H25A 110.3 . . ?
C24 C25 H25A 110.3 . . ?
O8 C25 H25B 110.3 . . ?
C24 C25 H25B 110.3 . . ?
H25A C25 H25B 108.5 . . ?
O8 C26 C27 112.1(7) . . ?
O8 C26 H26A 109.2 . . ?
C27 C26 H26A 109.2 . . ?
O8 C26 H26B 109.2 . . ?
C27 C26 H26B 109.2 . . ?
H26A C26 H26B 107.9 . . ?
O9 C27 C26 108.1(6) . . ?
O9 C27 H27A 110.1 . . ?
C26 C27 H27A 110.1 . . ?
O9 C27 H27B 110.1 . . ?
C26 C27 H27B 110.1 . . ?
H27A C27 H27B 108.4 . . ?
O9 C28 C29 108.5(5) . . ?
O9 C28 H28A 110.0 . . ?
C29 C28 H28A 110.0 . . ?
O9 C28 H28B 110.0 . . ?
C29 C28 H28B 110.0 . . ?
H28A C28 H28B 108.4 . . ?
O10 C29 C28 110.6(5) . . ?
O10 C29 H29A 109.5 . . ?
C28 C29 H29A 109.5 . . ?
O10 C29 H29B 109.5 . . ?
C28 C29 H29B 109.5 . . ?
H29A C29 H29B 108.1 . . ?
C35 C30 O10 115.0(5) . . ?
C35 C30 C31 119.6(5) . . ?
O10 C30 C31 125.4(5) . . ?
C32 C31 C30 119.2(5) . . ?
C32 C31 H31A 120.4 . . ?
C30 C31 H31A 120.4 . . ?
C31 C32 C33 120.3(5) . . ?
C31 C32 C36 125.6(5) . . ?
C33 C32 C36 114.0(5) . . ?
C34 C33 C32 121.0(5) . . ?
C34 C33 C7 124.5(5) . 5_566 ?
C32 C33 C7 114.5(5) . 5_566 ?
C33 C34 C35 118.8(6) . . ?
C33 C34 H34A 120.6 . . ?
C35 C34 H34A 120.6 . . ?
C30 C35 C34 121.1(6) . . ?
C30 C35 O5 114.4(5) . . ?
C34 C35 O5 124.5(5) . . ?
C38 C36 C37 115.2(5) . . ?
C38 C36 C5 105.1(5) . 5_566 ?
C37 C36 C5 112.7(5) . 5_566 ?
C38 C36 C32 104.8(5) . . ?
C37 C36 C32 113.9(5) . . ?
C5 C36 C32 104.0(5) 5_566 . ?
C36 C37 H37A 109.5 . . ?
C36 C37 H37B 109.5 . . ?
H37A C37 H37B 109.5 . . ?
C36 C37 H37C 109.5 . . ?
H37A C37 H37C 109.5 . . ?
H37B C37 H37C 109.5 . . ?
C9 C38 C13 120.3(6) 5_566 5_566 ?
C9 C38 C36 114.3(6) 5_566 . ?
C13 C38 C36 125.4(7) 5_566 . ?
C40 C39 H39A 109.5 . . ?
C40 C39 H39B 109.5 . . ?
H39A C39 H39B 109.5 . . ?
C40 C39 H39C 109.5 . . ?
H39A C39 H39C 109.5 . . ?
H39B C39 H39C 109.5 . . ?
N1 C40 C39 178.8(9) . . ?
C42 C41 H41A 109.5 . . ?
C42 C41 H41B 109.5 . . ?
H41A C41 H41B 109.5 . . ?
C42 C41 H41C 109.5 . . ?
H41A C41 H41C 109.5 . . ?
H41B C41 H41C 109.5 . . ?
N2 C42 C41 174.8(13) . . ?

loop_
_geom_bond_atom_site_label_1
_geom_bond_atom_site_label_2
_geom_bond_distance
_geom_bond_site_symmetry_2
_geom_bond_publ_flag
Ba1 O2 2.823(5) . ?
Ba1 O8 2.823(5) . ?
Ba1 O3 2.854(5) . ?
Ba1 O9 2.855(4) . ?
Ba1 O1 2.864(4) . ?
Ba1 O6 2.865(4) . ?
Ba1 O4 2.890(4) . ?
Ba1 N1 2.908(7) . ?
Ba1 O5 2.933(4) . ?
Ba1 O10 2.982(4) . ?
Ba1 O7 3.056(5) . ?
Cl1 O11 1.291(11) . ?
Cl1 O12 1.335(8) . ?
Cl1 O14 1.392(6) . ?
Cl1 O13 1.448(15) . ?
Cl2 O15 1.378(7) . ?
Cl2 O16 1.383(7) . ?
Cl2 O18 1.399(6) . ?
Cl2 O17 1.505(7) . ?
O1 C1 1.409(7) . ?
O1 C14 1.449(8) . ?
O2 C15 1.424(10) . ?
O2 C16 1.452(9) . ?
O3 C17 1.441(9) . ?
O3 C18 1.449(8) . ?
O4 C20 1.426(9) . ?
O4 C19 1.465(9) . ?
O5 C35 1.396(7) . ?
O5 C21 1.440(7) . ?
O6 C2 1.387(7) . ?
O6 C22 1.432(7) . ?
O7 C23 1.400(8) . ?
O7 C24 1.430(9) . ?
O8 C25 1.431(9) . ?
O8 C26 1.439(11) . ?
O9 C27 1.426(8) . ?
O9 C28 1.440(9) . ?
O10 C30 1.386(7) . ?
O10 C29 1.448(7) . ?
N1 C40 1.119(10) . ?
N2 C42 1.144(14) . ?
C1 C6 1.388(8) . ?
C1 C2 1.389(8) . ?
C2 C3 1.391(9) . ?
C3 C4 1.344(8) . ?
C3 H3A 0.9500 . ?
C4 C5 1.421(8) . ?
C4 C7 1.550(8) . ?
C5 C6 1.382(8) . ?
C5 C36 1.535(8) 5_566 ?
C6 H6A 0.9500 . ?
C7 C9 1.511(9) . ?
C7 C8 1.516(9) . ?
C7 C33 1.551(8) 5_566 ?
C8 H8A 0.9800 . ?
C8 H8B 0.9800 . ?
C8 H8C 0.9800 . ?
C9 C38 1.398(10) 5_566 ?
C9 C10 1.410(10) . ?
C10 C11 1.390(12) . ?
C10 H10A 0.9500 . ?
C11 C12 1.361(13) . ?
C11 H11A 0.9500 . ?
C12 C13 1.382(11) . ?
C12 H12A 0.9500 . ?
C13 C38 1.413(9) 5_566 ?
C13 H13A 0.9500 . ?
C14 C15 1.505(10) . ?
C14 H14A 0.9900 . ?
C14 H14B 0.9900 . ?
C15 H15A 0.9900 . ?
C15 H15B 0.9900 . ?
C16 C17 1.506(12) . ?
C16 H16A 0.9900 . ?
C16 H16B 0.9900 . ?
C17 H17A 0.9900 . ?
C17 H17B 0.9900 . ?
C18 C19 1.471(11) . ?
C18 H18A 0.9900 . ?
C18 H18B 0.9900 . ?
C19 H19A 0.9900 . ?
C19 H19B 0.9900 . ?
C20 C21 1.480(10) . ?
C20 H20A 0.9900 . ?
C20 H20B 0.9900 . ?
C21 H21A 0.9900 . ?
C21 H21B 0.9900 . ?
C22 C23 1.482(9) . ?
C22 H22A 0.9900 . ?
C22 H22B 0.9900 . ?
C23 H23A 0.9900 . ?
C23 H23B 0.9900 . ?
C24 C25 1.492(13) . ?
C24 H24A 0.9900 . ?
C24 H24B 0.9900 . ?
C25 H25A 0.9900 . ?
C25 H25B 0.9900 . ?
C26 C27 1.496(13) . ?
C26 H26A 0.9900 . ?
C26 H26B 0.9900 . ?
C27 H27A 0.9900 . ?
C27 H27B 0.9900 . ?
C28 C29 1.496(10) . ?
C28 H28A 0.9900 . ?
C28 H28B 0.9900 . ?
C29 H29A 0.9900 . ?
C29 H29B 0.9900 . ?
C30 C35 1.383(8) . ?
C30 C31 1.404(8) . ?
C31 C32 1.384(8) . ?
C31 H31A 0.9500 . ?
C32 C33 1.385(8) . ?
C32 C36 1.541(8) . ?
C33 C34 1.378(9) . ?
C33 C7 1.551(8) 5_566 ?
C34 C35 1.389(8) . ?
C34 H34A 0.9500 . ?
C36 C38 1.515(9) . ?
C36 C37 1.527(8) . ?
C36 C5 1.535(8) 5_566 ?
C37 H37A 0.9800 . ?
C37 H37B 0.9800 . ?
C37 H37C 0.9800 . ?
C38 C9 1.398(10) 5_566 ?
C38 C13 1.413(9) 5_566 ?
C39 C40 1.491(12) . ?
C39 H39A 0.9800 . ?
C39 H39B 0.9800 . ?
C39 H39C 0.9800 . ?
C41 C42 1.400(15) . ?
C41 H41A 0.9800 . ?
C41 H41B 0.9800 . ?
C41 H41C 0.9800 . ?

loop_
_geom_torsion_atom_site_label_1
_geom_torsion_atom_site_label_2
_geom_torsion_atom_site_label_3
_geom_torsion_atom_site_label_4
_geom_torsion
_geom_torsion_site_symmetry_1
_geom_torsion_site_symmetry_2
_geom_torsion_site_symmetry_3
_geom_torsion_site_symmetry_4
_geom_torsion_publ_flag
O2 Ba1 O1 C1 153.1(4) . . . . ?
O8 Ba1 O1 C1 104.5(4) . . . . ?
O3 Ba1 O1 C1 -173.8(3) . . . . ?
O9 Ba1 O1 C1 17.2(4) . . . . ?
O6 Ba1 O1 C1 38.1(3) . . . . ?
O4 Ba1 O1 C1 -124.5(3) . . . . ?
N1 Ba1 O1 C1 -78.9(4) . . . . ?
O5 Ba1 O1 C1 -65.3(3) . . . . ?
O10 Ba1 O1 C1 -18.8(3) . . . . ?
O7 Ba1 O1 C1 87.7(3) . . . . ?
O2 Ba1 O1 C14 26.9(4) . . . . ?
O8 Ba1 O1 C14 -21.8(5) . . . . ?
O3 Ba1 O1 C14 60.0(4) . . . . ?
O9 Ba1 O1 C14 -109.0(4) . . . . ?
O6 Ba1 O1 C14 -88.1(4) . . . . ?
O4 Ba1 O1 C14 109.3(4) . . . . ?
N1 Ba1 O1 C14 154.8(4) . . . . ?
O5 Ba1 O1 C14 168.5(4) . . . . ?
O10 Ba1 O1 C14 -145.0(4) . . . . ?
O7 Ba1 O1 C14 -38.6(4) . . . . ?
O8 Ba1 O2 C15 157.9(5) . . . . ?
O3 Ba1 O2 C15 -135.1(6) . . . . ?
O9 Ba1 O2 C15 133.0(5) . . . . ?
O1 Ba1 O2 C15 7.6(5) . . . . ?
O6 Ba1 O2 C15 56.6(5) . . . . ?
O4 Ba1 O2 C15 -77.0(5) . . . . ?
N1 Ba1 O2 C15 -114.6(5) . . . . ?
O5 Ba1 O2 C15 -28.8(6) . . . . ?
O10 Ba1 O2 C15 22.2(6) . . . . ?
O7 Ba1 O2 C15 105.3(5) . . . . ?
O8 Ba1 O2 C16 -58.0(6) . . . . ?
O3 Ba1 O2 C16 9.0(6) . . . . ?
O9 Ba1 O2 C16 -83.0(6) . . . . ?
O1 Ba1 O2 C16 151.7(6) . . . . ?
O6 Ba1 O2 C16 -159.4(6) . . . . ?
O4 Ba1 O2 C16 67.1(6) . . . . ?
N1 Ba1 O2 C16 29.4(7) . . . . ?
O5 Ba1 O2 C16 115.3(6) . . . . ?
O10 Ba1 O2 C16 166.3(5) . . . . ?
O7 Ba1 O2 C16 -110.6(6) . . . . ?
O2 Ba1 O3 C17 -35.4(4) . . . . ?
O8 Ba1 O3 C17 67.5(5) . . . . ?
O9 Ba1 O3 C17 102.7(5) . . . . ?
O1 Ba1 O3 C17 -68.7(5) . . . . ?
O6 Ba1 O3 C17 -13.3(6) . . . . ?
O4 Ba1 O3 C17 -131.8(5) . . . . ?
N1 Ba1 O3 C17 158.5(5) . . . . ?
O5 Ba1 O3 C17 -136.5(4) . . . . ?
O10 Ba1 O3 C17 170.6(4) . . . . ?
O7 Ba1 O3 C17 18.3(5) . . . . ?
O2 Ba1 O3 C18 99.7(6) . . . . ?
O8 Ba1 O3 C18 -157.4(6) . . . . ?
O9 Ba1 O3 C18 -122.3(6) . . . . ?
O1 Ba1 O3 C18 66.3(6) . . . . ?
O6 Ba1 O3 C18 121.8(6) . . . . ?
O4 Ba1 O3 C18 3.3(6) . . . . ?
N1 Ba1 O3 C18 -66.5(6) . . . . ?
O5 Ba1 O3 C18 -1.5(6) . . . . ?
O10 Ba1 O3 C18 -54.3(7) . . . . ?
O7 Ba1 O3 C18 153.4(6) . . . . ?
O2 Ba1 O4 C20 131.9(5) . . . . ?
O8 Ba1 O4 C20 -145.8(5) . . . . ?
O3 Ba1 O4 C20 -168.0(6) . . . . ?
O9 Ba1 O4 C20 -72.2(5) . . . . ?
O1 Ba1 O4 C20 71.4(5) . . . . ?
O6 Ba1 O4 C20 51.6(5) . . . . ?
N1 Ba1 O4 C20 -74.6(5) . . . . ?
O5 Ba1 O4 C20 6.8(5) . . . . ?
O10 Ba1 O4 C20 -13.4(5) . . . . ?
O7 Ba1 O4 C20 135.5(5) . . . . ?
O2 Ba1 O4 C19 -92.8(5) . . . . ?
O8 Ba1 O4 C19 -10.4(5) . . . . ?
O3 Ba1 O4 C19 -32.7(5) . . . . ?
O9 Ba1 O4 C19 63.2(5) . . . . ?
O1 Ba1 O4 C19 -153.3(5) . . . . ?
O6 Ba1 O4 C19 -173.1(4) . . . . ?
N1 Ba1 O4 C19 60.7(5) . . . . ?
O5 Ba1 O4 C19 142.2(5) . . . . ?
O10 Ba1 O4 C19 121.9(5) . . . . ?
O7 Ba1 O4 C19 -89.2(5) . . . . ?
O2 Ba1 O5 C35 -174.5(4) . . . . ?
O8 Ba1 O5 C35 -11.9(6) . . . . ?
O3 Ba1 O5 C35 -110.4(4) . . . . ?
O9 Ba1 O5 C35 16.7(4) . . . . ?
O1 Ba1 O5 C35 150.5(4) . . . . ?
O6 Ba1 O5 C35 96.2(4) . . . . ?
O4 Ba1 O5 C35 -115.1(4) . . . . ?
N1 Ba1 O5 C35 -39.9(4) . . . . ?
O10 Ba1 O5 C35 39.4(4) . . . . ?
O7 Ba1 O5 C35 108.1(4) . . . . ?
O2 Ba1 O5 C21 -33.9(4) . . . . ?
O8 Ba1 O5 C21 128.7(5) . . . . ?
O3 Ba1 O5 C21 30.2(4) . . . . ?
O9 Ba1 O5 C21 157.3(4) . . . . ?
O1 Ba1 O5 C21 -68.9(4) . . . . ?
O6 Ba1 O5 C21 -123.2(4) . . . . ?
O4 Ba1 O5 C21 25.5(4) . . . . ?
N1 Ba1 O5 C21 100.6(4) . . . . ?
O10 Ba1 O5 C21 180.0(4) . . . . ?
O7 Ba1 O5 C21 -111.3(4) . . . . ?
O2 Ba1 O6 C2 -91.1(4) . . . . ?
O8 Ba1 O6 C2 178.2(4) . . . . ?
O3 Ba1 O6 C2 -109.8(4) . . . . ?
O9 Ba1 O6 C2 125.3(4) . . . . ?
O1 Ba1 O6 C2 -39.9(3) . . . . ?
O4 Ba1 O6 C2 -16.4(4) . . . . ?
N1 Ba1 O6 C2 81.0(4) . . . . ?
O5 Ba1 O6 C2 20.4(4) . . . . ?
O10 Ba1 O6 C2 68.0(4) . . . . ?
O7 Ba1 O6 C2 -149.7(4) . . . . ?
O2 Ba1 O6 C22 63.1(5) . . . . ?
O8 Ba1 O6 C22 -27.6(5) . . . . ?
O3 Ba1 O6 C22 44.4(6) . . . . ?
O9 Ba1 O6 C22 -80.5(5) . . . . ?
O1 Ba1 O6 C22 114.3(5) . . . . ?
O4 Ba1 O6 C22 137.8(5) . . . . ?
N1 Ba1 O6 C22 -124.8(5) . . . . ?
O5 Ba1 O6 C22 174.6(5) . . . . ?
O10 Ba1 O6 C22 -137.8(5) . . . . ?
O7 Ba1 O6 C22 4.5(5) . . . . ?
O2 Ba1 O7 C23 -145.3(5) . . . . ?
O8 Ba1 O7 C23 106.8(5) . . . . ?
O3 Ba1 O7 C23 165.9(5) . . . . ?
O9 Ba1 O7 C23 51.2(5) . . . . ?
O1 Ba1 O7 C23 -86.4(5) . . . . ?
O6 Ba1 O7 C23 -34.5(4) . . . . ?
O4 Ba1 O7 C23 -149.1(4) . . . . ?
N1 Ba1 O7 C23 78.2(5) . . . . ?
O5 Ba1 O7 C23 -49.3(5) . . . . ?
O10 Ba1 O7 C23 -0.4(5) . . . . ?
O2 Ba1 O7 C24 88.1(5) . . . . ?
O8 Ba1 O7 C24 -19.8(5) . . . . ?
O3 Ba1 O7 C24 39.2(6) . . . . ?
O9 Ba1 O7 C24 -75.5(5) . . . . ?
O1 Ba1 O7 C24 147.0(5) . . . . ?
O6 Ba1 O7 C24 -161.1(6) . . . . ?
O4 Ba1 O7 C24 84.2(6) . . . . ?
N1 Ba1 O7 C24 -48.5(6) . . . . ?
O5 Ba1 O7 C24 -175.9(5) . . . . ?
O10 Ba1 O7 C24 -127.0(5) . . . . ?
O2 Ba1 O8 C25 -71.2(6) . . . . ?
O3 Ba1 O8 C25 -127.5(6) . . . . ?
O9 Ba1 O8 C25 91.0(6) . . . . ?
O1 Ba1 O8 C25 -31.0(7) . . . . ?
O6 Ba1 O8 C25 20.0(6) . . . . ?
O4 Ba1 O8 C25 -147.0(6) . . . . ?
N1 Ba1 O8 C25 151.5(6) . . . . ?
O5 Ba1 O8 C25 124.9(6) . . . . ?
O10 Ba1 O8 C25 83.8(6) . . . . ?
O7 Ba1 O8 C25 -10.8(6) . . . . ?
O2 Ba1 O8 C26 153.5(5) . . . . ?
O3 Ba1 O8 C26 97.3(5) . . . . ?
O9 Ba1 O8 C26 -44.2(5) . . . . ?
O1 Ba1 O8 C26 -166.3(4) . . . . ?
O6 Ba1 O8 C26 -115.2(5) . . . . ?
O4 Ba1 O8 C26 77.7(5) . . . . ?
N1 Ba1 O8 C26 16.2(5) . . . . ?
O5 Ba1 O8 C26 -10.3(7) . . . . ?
O10 Ba1 O8 C26 -51.5(5) . . . . ?
O7 Ba1 O8 C26 -146.1(5) . . . . ?
O2 Ba1 O9 C27 55.3(6) . . . . ?
O8 Ba1 O9 C27 24.9(5) . . . . ?
O3 Ba1 O9 C27 -15.9(6) . . . . ?
O1 Ba1 O9 C27 152.5(5) . . . . ?
O6 Ba1 O9 C27 135.0(5) . . . . ?
O4 Ba1 O9 C27 -83.2(5) . . . . ?
N1 Ba1 O9 C27 -80.7(5) . . . . ?
O5 Ba1 O9 C27 -142.2(5) . . . . ?
O10 Ba1 O9 C27 -163.1(6) . . . . ?
O7 Ba1 O9 C27 80.7(5) . . . . ?
O2 Ba1 O9 C28 -144.6(5) . . . . ?
O8 Ba1 O9 C28 -175.0(5) . . . . ?
O3 Ba1 O9 C28 144.3(5) . . . . ?
O1 Ba1 O9 C28 -47.3(5) . . . . ?
O6 Ba1 O9 C28 -64.8(5) . . . . ?
O4 Ba1 O9 C28 76.9(5) . . . . ?
N1 Ba1 O9 C28 79.4(5) . . . . ?
O5 Ba1 O9 C28 18.0(5) . . . . ?
O10 Ba1 O9 C28 -2.9(4) . . . . ?
O7 Ba1 O9 C28 -119.1(5) . . . . ?
O2 Ba1 O10 C30 -107.4(4) . . . . ?
O8 Ba1 O10 C30 121.9(4) . . . . ?
O3 Ba1 O10 C30 30.3(5) . . . . ?
O9 Ba1 O10 C30 114.7(4) . . . . ?
O1 Ba1 O10 C30 -94.9(4) . . . . ?
O6 Ba1 O10 C30 -147.3(4) . . . . ?
O4 Ba1 O10 C30 -16.6(4) . . . . ?
N1 Ba1 O10 C30 43.1(4) . . . . ?
O5 Ba1 O10 C30 -38.8(3) . . . . ?
O7 Ba1 O10 C30 -178.1(4) . . . . ?
O2 Ba1 O10 C29 110.5(4) . . . . ?
O8 Ba1 O10 C29 -20.1(4) . . . . ?
O3 Ba1 O10 C29 -111.7(4) . . . . ?
O9 Ba1 O10 C29 -27.3(3) . . . . ?
O1 Ba1 O10 C29 123.0(4) . . . . ?
O6 Ba1 O10 C29 70.7(3) . . . . ?
O4 Ba1 O10 C29 -158.6(3) . . . . ?
N1 Ba1 O10 C29 -99.0(4) . . . . ?
O5 Ba1 O10 C29 179.2(4) . . . . ?
O7 Ba1 O10 C29 39.8(4) . . . . ?
O2 Ba1 N1 C40 149.1(16) . . . . ?
O8 Ba1 N1 C40 -122.4(17) . . . . ?
O3 Ba1 N1 C40 166.6(17) . . . . ?
O9 Ba1 N1 C40 -69.0(17) . . . . ?
O1 Ba1 N1 C40 59.8(17) . . . . ?
O6 Ba1 N1 C40 -19.2(18) . . . . ?
O4 Ba1 N1 C40 109.0(17) . . . . ?
O5 Ba1 N1 C40 47.0(17) . . . . ?
O10 Ba1 N1 C40 -7.1(17) . . . . ?
O7 Ba1 N1 C40 -98.8(17) . . . . ?
C14 O1 C1 C6 -97.7(7) . . . . ?
Ba1 O1 C1 C6 136.4(5) . . . . ?
C14 O1 C1 C2 88.1(7) . . . . ?
Ba1 O1 C1 C2 -37.7(6) . . . . ?
C22 O6 C2 C1 -117.3(6) . . . . ?
Ba1 O6 C2 C1 40.2(6) . . . . ?
C22 O6 C2 C3 66.5(8) . . . . ?
Ba1 O6 C2 C3 -136.1(5) . . . . ?
C6 C1 C2 O6 -175.5(5) . . . . ?
O1 C1 C2 O6 -1.4(8) . . . . ?
C6 C1 C2 C3 0.8(9) . . . . ?
O1 C1 C2 C3 174.9(5) . . . . ?
O6 C2 C3 C4 174.4(5) . . . . ?
C1 C2 C3 C4 -1.7(9) . . . . ?
C2 C3 C4 C5 0.5(9) . . . . ?
C2 C3 C4 C7 -176.5(5) . . . . ?
C3 C4 C5 C6 1.7(8) . . . . ?
C7 C4 C5 C6 179.1(5) . . . . ?
C3 C4 C5 C36 -178.0(5) . . . 5_566 ?
C7 C4 C5 C36 -0.6(7) . . . 5_566 ?
C4 C5 C6 C1 -2.6(8) . . . . ?
C36 C5 C6 C1 177.1(5) 5_566 . . . ?
C2 C1 C6 C5 1.4(9) . . . . ?
O1 C1 C6 C5 -172.7(5) . . . . ?
C3 C4 C7 C9 -128.5(6) . . . . ?
C5 C4 C7 C9 54.3(6) . . . . ?
C3 C4 C7 C8 -2.3(9) . . . . ?
C5 C4 C7 C8 -179.5(5) . . . . ?
C3 C4 C7 C33 122.8(6) . . . 5_566 ?
C5 C4 C7 C33 -54.4(6) . . . 5_566 ?
C8 C7 C9 C38 -178.8(5) . . . 5_566 ?
C4 C7 C9 C38 -53.8(6) . . . 5_566 ?
C33 C7 C9 C38 55.0(7) 5_566 . . 5_566 ?
C8 C7 C9 C10 1.7(9) . . . . ?
C4 C7 C9 C10 126.7(6) . . . . ?
C33 C7 C9 C10 -124.6(6) 5_566 . . . ?
C38 C9 C10 C11 0.6(10) 5_566 . . . ?
C7 C9 C10 C11 -179.8(6) . . . . ?
C9 C10 C11 C12 -2.4(11) . . . . ?
C10 C11 C12 C13 2.2(12) . . . . ?
C11 C12 C13 C38 -0.1(11) . . . 5_566 ?
C1 O1 C14 C15 177.0(6) . . . . ?
Ba1 O1 C14 C15 -57.9(7) . . . . ?
C16 O2 C15 C14 172.2(7) . . . . ?
Ba1 O2 C15 C14 -39.9(8) . . . . ?
O1 C14 C15 O2 65.0(9) . . . . ?
C15 O2 C16 C17 163.7(7) . . . . ?
Ba1 O2 C16 C17 17.3(9) . . . . ?
C18 O3 C17 C16 -76.4(8) . . . . ?
Ba1 O3 C17 C16 63.4(7) . . . . ?
O2 C16 C17 O3 -53.8(9) . . . . ?
C17 O3 C18 C19 159.1(7) . . . . ?
Ba1 O3 C18 C19 25.6(10) . . . . ?
C20 O4 C19 C18 -159.5(7) . . . . ?
Ba1 O4 C19 C18 61.1(7) . . . . ?
O3 C18 C19 O4 -55.4(9) . . . . ?
C19 O4 C20 C21 -172.6(6) . . . . ?
Ba1 O4 C20 C21 -36.7(7) . . . . ?
C35 O5 C21 C20 82.5(7) . . . . ?
Ba1 O5 C21 C20 -58.4(6) . . . . ?
O4 C20 C21 O5 63.6(7) . . . . ?
C2 O6 C22 C23 176.7(6) . . . . ?
Ba1 O6 C22 C23 23.4(8) . . . . ?
C24 O7 C23 C22 -171.0(7) . . . . ?
Ba1 O7 C23 C22 62.8(6) . . . . ?
O6 C22 C23 O7 -56.2(8) . . . . ?
C23 O7 C24 C25 -77.0(8) . . . . ?
Ba1 O7 C24 C25 48.8(8) . . . . ?
C26 O8 C25 C24 171.0(7) . . . . ?
Ba1 O8 C25 C24 37.8(8) . . . . ?
O7 C24 C25 O8 -56.4(9) . . . . ?
C25 O8 C26 C27 -73.5(8) . . . . ?
Ba1 O8 C26 C27 68.5(7) . . . . ?
C28 O9 C27 C26 -163.5(7) . . . . ?
Ba1 O9 C27 C26 -1.3(9) . . . . ?
O8 C26 C27 O9 -44.9(10) . . . . ?
C27 O9 C28 C29 -167.2(6) . . . . ?
Ba1 O9 C28 C29 31.2(7) . . . . ?
C30 O10 C29 C28 -85.1(7) . . . . ?
Ba1 O10 C29 C28 56.3(6) . . . . ?
O9 C28 C29 O10 -57.3(7) . . . . ?
C29 O10 C30 C35 177.4(5) . . . . ?
Ba1 O10 C30 C35 38.1(6) . . . . ?
C29 O10 C30 C31 -2.8(8) . . . . ?
Ba1 O10 C30 C31 -142.2(5) . . . . ?
C35 C30 C31 C32 -0.5(9) . . . . ?
O10 C30 C31 C32 179.7(5) . . . . ?
C30 C31 C32 C33 -0.5(9) . . . . ?
C30 C31 C32 C36 -177.9(5) . . . . ?
C31 C32 C33 C34 0.6(9) . . . . ?
C36 C32 C33 C34 178.3(5) . . . . ?
C31 C32 C33 C7 -178.0(5) . . . 5_566 ?
C36 C32 C33 C7 -0.4(7) . . . 5_566 ?
C32 C33 C34 C35 0.3(9) . . . . ?
C7 C33 C34 C35 178.8(5) 5_566 . . . ?
O10 C30 C35 C34 -178.8(5) . . . . ?
C31 C30 C35 C34 1.4(9) . . . . ?
O10 C30 C35 O5 0.0(8) . . . . ?
C31 C30 C35 O5 -179.8(5) . . . . ?
C33 C34 C35 C30 -1.3(9) . . . . ?
C33 C34 C35 O5 -180.0(5) . . . . ?
C21 O5 C35 C30 -177.1(5) . . . . ?
Ba1 O5 C35 C30 -39.5(6) . . . . ?
C21 O5 C35 C34 1.6(9) . . . . ?
Ba1 O5 C35 C34 139.3(5) . . . . ?
C31 C32 C36 C38 123.6(6) . . . . ?
C33 C32 C36 C38 -53.9(6) . . . . ?
C31 C32 C36 C37 -3.1(8) . . . . ?
C33 C32 C36 C37 179.3(5) . . . . ?
C31 C32 C36 C5 -126.3(6) . . . 5_566 ?
C33 C32 C36 C5 56.2(6) . . . 5_566 ?
C37 C36 C38 C9 179.8(5) . . . 5_566 ?
C5 C36 C38 C9 -55.5(7) 5_566 . . 5_566 ?
C32 C36 C38 C9 53.8(6) . . . 5_566 ?
C37 C36 C38 C13 2.8(9) . . . 5_566 ?
C5 C36 C38 C13 127.5(7) 5_566 . . 5_566 ?
C32 C36 C38 C13 -123.1(7) . . . 5_566 ?
Ba1 N1 C40 C39 -91(45) . . . . ?

loop_
_platon_squeeze_void_nr
_platon_squeeze_void_average_x
_platon_squeeze_void_average_y
_platon_squeeze_void_average_z
_platon_squeeze_void_volume
_platon_squeeze_void_count_electrons
_platon_squeeze_void_content
1 0.142 -0.105 0.185 225 114 ' '
2 0.358 0.104 0.685 225 113 ' '
3 0.642 -0.105 0.315 225 113 ' '
4 0.858 0.104 0.815 225 113 ' '
5 0.358 0.395 0.185 225 113 ' '
6 0.858 0.395 0.315 225 113 ' '
7 0.142 0.604 0.685 225 114 ' '
8 0.642 0.604 0.815 225 114 ' '
